data_2211779
loop_
_publ_author_name
'Wei Zhou'
'Wei-Xiao Hu'
'Chun-Nian Xia'

_publ_section_title
;
 10-(4-Hydroxy-3-nitrobenzylidene)anthrone
;
_journal_coeditor_code CV2149
_journal_issue 1
_journal_name_full 'Acta Crystallographica Section E'
_journal_page_first o51
_journal_page_last o53
_journal_paper_doi 10.1107/S1600536806049051
_journal_volume 63
_journal_year 2007
_chemical_formula_iupac 'C21 H13 N O4'
_chemical_formula_moiety 'C21 H13 N O4'
_chemical_formula_sum 'C21 H13 N O4'
_chemical_formula_weight 343.32
_chemical_name_systematic
;
10-(4-Hydroxy-3-nitrobenzylidene)anthrone
;
_space_group_IT_number 14
_symmetry_cell_setting monoclinic
_symmetry_space_group_name_Hall '-P 2ybc'
_symmetry_space_group_name_H-M 'P 1 21/c 1'
_atom_sites_solution_hydrogens geom
_atom_sites_solution_primary direct
_atom_sites_solution_secondary difmap
_audit_creation_method SHELXL-97
_cell_angle_alpha 90.00
_cell_angle_beta 116.22(2)
_cell_angle_gamma 90.00
_cell_formula_units_Z 4
_cell_length_a 8.545(4)
_cell_length_b 14.588(3)
_cell_length_c 13.916(4)
_cell_measurement_reflns_used 25
_cell_measurement_temperature 293(2)
_cell_measurement_theta_max 13.16
_cell_measurement_theta_min 10.29
_cell_volume 1556.2(10)
_computing_cell_refinement 'CAD-4 EXPRESS'
_computing_data_collection 'CAD-4 EXPRESS (Enraf--Nonius, 1994)'
_computing_data_reduction 'XCAD4 (Harms & Wocadlo, 1995)'
_computing_molecular_graphics 'ORTEP-3 for Windows (Version 1.05; Farrugia, 1997)'
_computing_publication_material SHELXL97
_computing_structure_refinement 'SHELXL97 (Sheldrick, 1997)'
_computing_structure_solution 'SHELXS97 (Sheldrick, 1997)'
_diffrn_ambient_temperature 293(2)
_diffrn_measured_fraction_theta_full 0.999
_diffrn_measured_fraction_theta_max 0.999
_diffrn_measurement_device_type 'Enraf--Nonius CAD-4'
_diffrn_measurement_method \w/2\q
_diffrn_radiation_monochromator graphite
_diffrn_radiation_source 'fine-focus sealed tube'
_diffrn_radiation_type MoK\a
_diffrn_radiation_wavelength 0.71073
_diffrn_reflns_av_R_equivalents 0.0408
_diffrn_reflns_av_sigmaI/netI 0.0618
_diffrn_reflns_limit_h_max 0
_diffrn_reflns_limit_h_min -10
_diffrn_reflns_limit_k_max 1
_diffrn_reflns_limit_k_min -17
_diffrn_reflns_limit_l_max 16
_diffrn_reflns_limit_l_min -14
_diffrn_reflns_number 3238
_diffrn_reflns_theta_full 25.17
_diffrn_reflns_theta_max 25.17
_diffrn_reflns_theta_min 2.15
_diffrn_standards_decay_% 0
_diffrn_standards_interval_time 60
_diffrn_standards_number 3
_exptl_absorpt_coefficient_mu 0.103
_exptl_absorpt_correction_T_max 0.9798
_exptl_absorpt_correction_T_min 0.9505
_exptl_absorpt_correction_type psi-scan
_exptl_absorpt_process_details '(North <i>et al.</i>,  1968)'
_exptl_crystal_colour orange
_exptl_crystal_density_diffrn 1.465
_exptl_crystal_density_method 'not measured'
_exptl_crystal_description prism
_exptl_crystal_F_000 712
_exptl_crystal_size_max 0.50
_exptl_crystal_size_mid 0.30
_exptl_crystal_size_min 0.20
_refine_diff_density_max 0.182
_refine_diff_density_min -0.200
_refine_ls_extinction_coef 0.011(2)
_refine_ls_extinction_expression Fc^*^=kFc[1+0.001xFc^2^\l^3^/sin(2\q)]^-1/4^
_refine_ls_extinction_method SHELXL97
_refine_ls_goodness_of_fit_ref 1.036
_refine_ls_hydrogen_treatment mixed
_refine_ls_matrix_type full
_refine_ls_number_parameters 240
_refine_ls_number_reflns 2790
_refine_ls_number_restraints 1
_refine_ls_restrained_S_all 1.037
_refine_ls_R_factor_all 0.1075
_refine_ls_R_factor_gt 0.0453
_refine_ls_shift/su_max 0.000
_refine_ls_shift/su_mean 0.000
_refine_ls_structure_factor_coef Fsqd
_refine_ls_weighting_details 'calc w=1/[\s^2^(Fo^2^)+(0.067P)^2^+0.1995P] where P=(Fo^2^+2Fc^2^)/3'
_refine_ls_weighting_scheme calc
_refine_ls_wR_factor_gt 0.1124
_refine_ls_wR_factor_ref 0.1372
_reflns_number_gt 1590
_reflns_number_total 2790
_reflns_threshold_expression I>2\s(I)
_cod_data_source_file cv2149.cif
_cod_data_source_block I
_cod_original_cell_volume 1556.3(9)
_cod_original_sg_symbol_H-M 'P 21/c'
_cod_database_code 2211779
_cod_database_fobs_code 2211779

loop_
_symmetry_equiv_pos_as_xyz
'x, y, z'
'-x, y+1/2, -z+1/2'
'-x, -y, -z'
'x, -y-1/2, z-1/2'

loop_
_atom_site_type_symbol
_atom_site_label
_atom_site_fract_x
_atom_site_fract_y
_atom_site_fract_z
_atom_site_U_iso_or_equiv
_atom_site_adp_type
_atom_site_calc_flag
_atom_site_refinement_flags
_atom_site_occupancy
O O1 -0.3582(3) -0.10060(16) 0.86240(18) 0.0678(7) Uani d . 1
O O2 0.5665(3) -0.34005(18) 0.68504(19) 0.0673(7) Uani d D 1
H H2X 0.631(5) -0.387(2) 0.712(3) 0.106(16) Uiso d D 1
O O3 0.7141(3) -0.47767(16) 0.80674(17) 0.0623(6) Uani d . 1
O O4 0.6001(3) -0.54189(15) 0.90031(17) 0.0596(6) Uani d . 1
N N1 0.6017(3) -0.48083(17) 0.84083(18) 0.0443(6) Uani d . 1
C C1 -0.0493(4) -0.0191(2) 0.8694(2) 0.0484(7) Uani d . 1
H H1 -0.1425 0.0203 0.8553 0.058 Uiso calc R 1
C C2 0.1038(4) 0.0151(2) 0.8740(2) 0.0542(8) Uani d . 1
H H2 0.1136 0.0771 0.8619 0.065 Uiso calc R 1
C C3 0.2424(4) -0.0431(2) 0.8968(2) 0.0535(8) Uani d . 1
H H3 0.3478 -0.0199 0.9030 0.064 Uiso calc R 1
C C4 0.2264(4) -0.13539(19) 0.9103(2) 0.0462(7) Uani d . 1
H H4 0.3209 -0.1739 0.9246 0.055 Uiso calc R 1
C C5 0.0494(3) -0.27059(18) 0.9181(2) 0.0351(6) Uani d . 1
C C6 -0.0391(4) -0.36772(18) 1.0363(2) 0.0416(7) Uani d . 1
H H6 0.0466 -0.4102 1.0436 0.050 Uiso calc R 1
C C7 -0.1398(4) -0.3813(2) 1.0896(2) 0.0476(7) Uani d . 1
H H7 -0.1190 -0.4319 1.1343 0.057 Uiso calc R 1
C C8 -0.2714(4) -0.3206(2) 1.0775(2) 0.0530(8) Uani d . 1
H H8 -0.3396 -0.3306 1.1132 0.064 Uiso calc R 1
C C9 -0.3007(4) -0.2456(2) 1.0124(2) 0.0482(8) Uani d . 1
H H9 -0.3900 -0.2050 1.0035 0.058 Uiso calc R 1
C C10 -0.2234(4) -0.1449(2) 0.8964(2) 0.0442(7) Uani d . 1
C C11 0.0711(3) -0.17231(18) 0.9030(2) 0.0376(6) Uani d . 1
C C12 -0.0640(3) -0.29100(17) 0.9713(2) 0.0365(6) Uani d . 1
C C13 -0.1975(3) -0.22966(18) 0.9594(2) 0.0388(7) Uani d . 1
C C14 -0.0665(4) -0.11161(18) 0.8856(2) 0.0398(7) Uani d . 1
C C15 0.1234(3) -0.34030(19) 0.8892(2) 0.0401(7) Uani d . 1
H H15 0.1009 -0.3981 0.9084 0.048 Uiso calc R 1
C C16 0.2342(3) -0.34060(18) 0.8322(2) 0.0375(6) Uani d . 1
C C17 0.2152(4) -0.2792(2) 0.7506(2) 0.0476(7) Uani d . 1
H H17 0.1256 -0.2363 0.7283 0.057 Uiso calc R 1
C C18 0.3253(4) -0.2805(2) 0.7026(2) 0.0519(8) Uani d . 1
H H18 0.3101 -0.2381 0.6492 0.062 Uiso calc R 1
C C19 0.4594(4) -0.3447(2) 0.7331(2) 0.0447(7) Uani d . 1
C C20 0.4721(3) -0.40921(18) 0.80923(19) 0.0354(6) Uani d . 1
C C21 0.3607(3) -0.40713(18) 0.85801(19) 0.0362(6) Uani d . 1
H H21 0.3719 -0.4513 0.9088 0.043 Uiso calc R 1

loop_
_atom_site_aniso_label
_atom_site_aniso_U_11
_atom_site_aniso_U_22
_atom_site_aniso_U_33
_atom_site_aniso_U_12
_atom_site_aniso_U_13
_atom_site_aniso_U_23
O1 0.0418(12) 0.0759(15) 0.0851(16) 0.0251(11) 0.0276(12) 0.0126(13)
O2 0.0693(15) 0.0870(18) 0.0730(15) 0.0106(14) 0.0566(13) 0.0209(14)
O3 0.0473(12) 0.0884(17) 0.0681(14) 0.0147(12) 0.0409(11) 0.0039(12)
O4 0.0646(14) 0.0635(14) 0.0655(14) 0.0240(12) 0.0422(12) 0.0188(12)
N1 0.0381(13) 0.0585(16) 0.0441(13) 0.0064(12) 0.0252(11) -0.0030(12)
C1 0.0583(19) 0.0443(17) 0.0445(16) 0.0125(15) 0.0244(15) 0.0040(14)
C2 0.076(2) 0.0401(16) 0.0526(18) -0.0035(17) 0.0339(17) 0.0031(14)
C3 0.0528(19) 0.057(2) 0.0564(18) -0.0146(16) 0.0289(16) -0.0024(16)
C4 0.0396(16) 0.0501(18) 0.0528(18) -0.0013(13) 0.0241(14) -0.0002(14)
C5 0.0282(13) 0.0405(15) 0.0390(14) 0.0043(11) 0.0169(12) 0.0010(12)
C6 0.0406(15) 0.0411(16) 0.0495(16) -0.0012(12) 0.0256(13) -0.0048(13)
C7 0.0548(18) 0.0465(17) 0.0524(17) -0.0115(14) 0.0335(15) -0.0064(14)
C8 0.0484(17) 0.062(2) 0.0641(19) -0.0187(16) 0.0391(16) -0.0141(17)
C9 0.0304(15) 0.062(2) 0.0598(18) -0.0045(14) 0.0265(14) -0.0141(16)
C10 0.0324(14) 0.0555(18) 0.0454(15) 0.0062(14) 0.0179(12) -0.0065(14)
C11 0.0368(14) 0.0428(16) 0.0375(14) 0.0046(13) 0.0204(12) 0.0004(12)
C12 0.0325(14) 0.0400(15) 0.0409(15) -0.0026(12) 0.0197(12) -0.0078(13)
C13 0.0310(14) 0.0454(17) 0.0433(15) -0.0007(12) 0.0194(12) -0.0075(13)
C14 0.0419(15) 0.0426(17) 0.0361(14) 0.0040(13) 0.0182(12) -0.0015(12)
C15 0.0387(15) 0.0422(16) 0.0468(16) 0.0055(13) 0.0257(13) 0.0045(13)
C16 0.0356(14) 0.0409(15) 0.0409(14) 0.0042(12) 0.0214(12) -0.0016(12)
C17 0.0525(18) 0.0501(18) 0.0468(16) 0.0170(14) 0.0279(15) 0.0093(14)
C18 0.0589(19) 0.0594(19) 0.0445(17) 0.0114(16) 0.0292(15) 0.0132(15)
C19 0.0437(16) 0.0580(19) 0.0427(16) -0.0027(15) 0.0285(14) -0.0006(14)
C20 0.0325(14) 0.0413(15) 0.0367(14) 0.0034(12) 0.0192(12) -0.0013(12)
C21 0.0375(14) 0.0405(15) 0.0358(13) -0.0008(12) 0.0209(12) -0.0009(12)

loop_
_atom_type_symbol
_atom_type_description
_atom_type_scat_dispersion_real
_atom_type_scat_dispersion_imag
_atom_type_scat_source
C C 0.0033 0.0016 'International Tables Vol C Tables 4.2.6.8 and 6.1.1.4'
H H 0.0000 0.0000 'International Tables Vol C Tables 4.2.6.8 and 6.1.1.4'
N N 0.0061 0.0033 'International Tables Vol C Tables 4.2.6.8 and 6.1.1.4'
O O 0.0106 0.0060 'International Tables Vol C Tables 4.2.6.8 and 6.1.1.4'

loop_
_geom_angle_atom_site_label_1
_geom_angle_atom_site_label_2
_geom_angle_atom_site_label_3
_geom_angle
C19 O2 H2X 101(3)
O4 N1 O3 121.8(2)
O4 N1 C20 119.9(2)
O3 N1 C20 118.3(2)
C2 C1 C14 120.9(3)
C2 C1 H1 119.6
C14 C1 H1 119.6
C1 C2 C3 119.4(3)
C1 C2 H2 120.3
C3 C2 H2 120.3
C4 C3 C2 120.6(3)
C4 C3 H3 119.7
C2 C3 H3 119.7
C3 C4 C11 121.2(3)
C3 C4 H4 119.4
C11 C4 H4 119.4
C15 C5 C11 125.9(2)
C15 C5 C12 119.5(2)
C11 C5 C12 114.7(2)
C7 C6 C12 120.8(3)
C7 C6 H6 119.6
C12 C6 H6 119.6
C6 C7 C8 120.7(3)
C6 C7 H7 119.7
C8 C7 H7 119.7
C9 C8 C7 119.6(3)
C9 C8 H8 120.2
C7 C8 H8 120.2
C8 C9 C13 120.5(3)
C8 C9 H9 119.7
C13 C9 H9 119.7
O1 C10 C13 122.9(3)
O1 C10 C14 121.6(3)
C13 C10 C14 115.3(2)
C4 C11 C14 117.8(2)
C4 C11 C5 122.8(2)
C14 C11 C5 119.3(2)
C6 C12 C13 118.2(2)
C6 C12 C5 122.5(2)
C13 C12 C5 119.3(2)
C9 C13 C12 120.1(3)
C9 C13 C10 119.3(2)
C12 C13 C10 120.4(2)
C1 C14 C11 120.0(3)
C1 C14 C10 119.8(2)
C11 C14 C10 119.8(2)
C5 C15 C16 131.1(3)
C5 C15 H15 114.5
C16 C15 H15 114.5
C21 C16 C17 117.4(2)
C21 C16 C15 118.5(2)
C17 C16 C15 124.1(2)
C18 C17 C16 121.8(3)
C18 C17 H17 119.1
C16 C17 H17 119.1
C17 C18 C19 120.6(3)
C17 C18 H18 119.7
C19 C18 H18 119.7
O2 C19 C20 124.9(3)
O2 C19 C18 117.4(3)
C20 C19 C18 117.7(2)
C19 C20 C21 121.3(2)
C19 C20 N1 121.0(2)
C21 C20 N1 117.7(2)
C16 C21 C20 121.0(2)
C16 C21 H21 119.5
C20 C21 H21 119.5

loop_
_geom_bond_atom_site_label_1
_geom_bond_atom_site_label_2
_geom_bond_distance
O1 C10 1.219(3)
O2 C19 1.352(3)
O2 H2X 0.86(4)
O3 N1 1.246(3)
O4 N1 1.220(3)
N1 C20 1.443(3)
C1 C2 1.375(4)
C1 C14 1.387(4)
C1 H1 0.9300
C2 C3 1.376(4)
C2 H2 0.9300
C3 C4 1.374(4)
C3 H3 0.9300
C4 C11 1.393(4)
C4 H4 0.9300
C5 C15 1.349(3)
C5 C11 1.473(4)
C5 C12 1.487(3)
C6 C7 1.377(4)
C6 C12 1.394(4)
C6 H6 0.9300
C7 C8 1.382(4)
C7 H7 0.9300
C8 C9 1.371(4)
C8 H8 0.9300
C9 C13 1.396(4)
C9 H9 0.9300
C10 C13 1.475(4)
C10 C14 1.495(4)
C11 C14 1.405(4)
C12 C13 1.401(3)
C15 C16 1.480(3)
C15 H15 0.9300
C16 C21 1.377(4)
C16 C17 1.398(4)
C17 C18 1.374(4)
C17 H17 0.9300
C18 C19 1.394(4)
C18 H18 0.9300
C19 C20 1.385(4)
C20 C21 1.392(3)
C21 H21 0.9300

loop_
_geom_hbond_atom_site_label_D
_geom_hbond_atom_site_label_H
_geom_hbond_atom_site_label_A
_geom_hbond_site_symmetry_A
_geom_hbond_distance_DH
_geom_hbond_distance_HA
_geom_hbond_distance_DA
_geom_hbond_angle_DHA
O2 H2X O3 . 0.86(4) 1.78(3) 2.569(3) 153(4)
C21 H21 O4 3_647 0.93 2.56 3.314(3) 138

loop_
_geom_torsion_atom_site_label_1
_geom_torsion_atom_site_label_2
_geom_torsion_atom_site_label_3
_geom_torsion_atom_site_label_4
_geom_torsion
C14 C1 C2 C3 -1.1(4)
C1 C2 C3 C4 2.8(4)
C2 C3 C4 C11 -0.9(5)
C12 C6 C7 C8 1.9(4)
C6 C7 C8 C9 -0.6(4)
C7 C8 C9 C13 -0.7(4)
C3 C4 C11 C14 -2.5(4)
C3 C4 C11 C5 -179.3(3)
C15 C5 C11 C4 -34.6(4)
C12 C5 C11 C4 144.8(3)
C15 C5 C11 C14 148.7(3)
C12 C5 C11 C14 -32.0(3)
C7 C6 C12 C13 -1.8(4)
C7 C6 C12 C5 175.9(3)
C15 C5 C12 C6 30.4(4)
C11 C5 C12 C6 -149.0(2)
C15 C5 C12 C13 -151.9(2)
C11 C5 C12 C13 28.7(3)
C8 C9 C13 C12 0.8(4)
C8 C9 C13 C10 -175.5(3)
C6 C12 C13 C9 0.5(4)
C5 C12 C13 C9 -177.3(2)
C6 C12 C13 C10 176.7(2)
C5 C12 C13 C10 -1.1(4)
O1 C10 C13 C9 -21.5(4)
C14 C10 C13 C9 152.9(2)
O1 C10 C13 C12 162.3(3)
C14 C10 C13 C12 -23.3(3)
C2 C1 C14 C11 -2.4(4)
C2 C1 C14 C10 170.9(2)
C4 C11 C14 C1 4.1(4)
C5 C11 C14 C1 -178.9(2)
C4 C11 C14 C10 -169.2(2)
C5 C11 C14 C10 7.8(4)
O1 C10 C14 C1 21.1(4)
C13 C10 C14 C1 -153.3(3)
O1 C10 C14 C11 -165.6(3)
C13 C10 C14 C11 20.0(3)
C11 C5 C15 C16 -3.4(5)
C12 C5 C15 C16 177.2(3)
C5 C15 C16 C21 147.3(3)
C5 C15 C16 C17 -35.0(5)
C21 C16 C17 C18 -4.4(4)
C15 C16 C17 C18 177.9(3)
C16 C17 C18 C19 0.9(5)
C17 C18 C19 O2 -177.8(3)
C17 C18 C19 C20 3.0(4)
O2 C19 C20 C21 177.4(3)
C18 C19 C20 C21 -3.4(4)
O2 C19 C20 N1 -2.4(4)
C18 C19 C20 N1 176.8(3)
O4 N1 C20 C19 -173.1(2)
O3 N1 C20 C19 7.6(4)
O4 N1 C20 C21 7.0(4)
O3 N1 C20 C21 -172.3(2)
C17 C16 C21 C20 3.9(4)
C15 C16 C21 C20 -178.1(2)
C19 C20 C21 C16 -0.1(4)
N1 C20 C21 C16 179.8(2)

loop_
_cod_related_entry_id
_cod_related_entry_database
_cod_related_entry_code
1 ChemSpider 21125702
